data_7035745
loop_
_publ_author_name
'Armstrong, J.A.'
'Weller, M.T.'

_publ_section_title
;
 New sodalite frameworks; synthetic tugtupite and a beryllosilicate
 framework with a 3:1 Si:Be ratio
;
_journal_name_full 'DALTON TRANSACTIONS (CAMBRIDGE, ENGLAND : 2003)'
_journal_page_first 2998
_journal_page_last 3005
_journal_volume 2006
_journal_year 2006
_chemical_formula_sum 'Al2 Be2 Cl2 Na8 O24 Si8'
_chemical_name_systematic 'Na8 (Al2 Be2 Si8 O24) Cl2'
_space_group_IT_number 217
_symmetry_space_group_name_Hall 'I -4 2 3'
_symmetry_space_group_name_H-M 'I -4 3 m'
_cell_angle_alpha 90
_cell_angle_beta 90
_cell_angle_gamma 90
_cell_formula_units_Z 1
_cell_length_a 8.7298
_cell_length_b 8.7298
_cell_length_c 8.7298
_cell_volume 665.293
_citation_journal_id_ASTM DTARAF
_cod_data_source_file Armstrong_DTARAF_2006_980.cif
_cod_data_source_block Al2Be2Cl2Na8O24Si8
_cod_database_code 7035745

loop_
_symmetry_equiv_pos_as_xyz
x,y,z
y,-x,-z
-x,-y,z
-y,x,-z
x,-y,-z
-y,-x,z
-x,y,-z
y,x,z
z,x,y
x,-z,-y
-z,-x,y
-x,z,-y
z,-x,-y
-x,-z,y
-z,x,-y
x,z,y
y,z,x
y,-z,-x
-z,-y,x
-y,z,-x
z,y,x
-y,-z,x
-z,y,-x
z,-y,-x
x+1/2,y+1/2,z+1/2
y+1/2,-x+1/2,-z+1/2
-x+1/2,-y+1/2,z+1/2
-y+1/2,x+1/2,-z+1/2
x+1/2,-y+1/2,-z+1/2
-y+1/2,-x+1/2,z+1/2
-x+1/2,y+1/2,-z+1/2
y+1/2,x+1/2,z+1/2
z+1/2,x+1/2,y+1/2
x+1/2,-z+1/2,-y+1/2
-z+1/2,-x+1/2,y+1/2
-x+1/2,z+1/2,-y+1/2
z+1/2,-x+1/2,-y+1/2
-x+1/2,-z+1/2,y+1/2
-z+1/2,x+1/2,-y+1/2
x+1/2,z+1/2,y+1/2
y+1/2,z+1/2,x+1/2
y+1/2,-z+1/2,-x+1/2
-z+1/2,-y+1/2,x+1/2
-y+1/2,z+1/2,-x+1/2
z+1/2,y+1/2,x+1/2
-y+1/2,-z+1/2,x+1/2
-z+1/2,y+1/2,-x+1/2
z+1/2,-y+1/2,-x+1/2

loop_
_atom_site_label
_atom_site_type_symbol
_atom_site_fract_x
_atom_site_fract_y
_atom_site_fract_z
_atom_site_occupancy
_atom_site_U_iso_or_equiv
Na1 Na+1 0.1821 0.1821 0.1821 1 0.0
Al2 Al+3 0.25 0.5 0 0.1667 0.0
Si1 Si+4 0.25 0.5 0 0.6667 0.0
Cl1 Cl-1 0 0 0 1 0.0
O1 O-2 0.35868 0.35868 0.04519 1 0.0
Be1 Be+2 0.25 0.5 0 0.1667 0.0
